data_7060085
loop_
_publ_author_name
'Shah, Syed Raza'
'Shah, Zarbad'
'Khan, Ajmal'
'Ahmed, Ayaz'
'Khwaja, Shariqa'
'Csuk, Rene'
'Anwar, Muhammad U.'
'Al-Harrasi, Ahmed'

_publ_section_title
;
 Alkali complexes of non-steroidal anti-inflammatory drugs inhibit lung
 and oral cancers in vitro
;
_journal_issue 1
_journal_name_full 'New Journal of Chemistry'
_journal_page_first 45
_journal_page_last 52
_journal_paper_doi 10.1039/D0NJ04585C
_journal_volume 45
_journal_year 2021
_chemical_formula_moiety 'C25 H27 Li N2 O3'
_chemical_formula_sum 'C25 H27 Li N2 O3'
_chemical_formula_weight 410.42
_space_group_crystal_system triclinic
_space_group_IT_number 2
_space_group_name_Hall '-P 1'
_space_group_name_H-M_alt 'P -1'
_atom_sites_solution_hydrogens mixed
_audit_creation_method SHELXL-2016/6
_audit_update_record
;
2020-09-13 deposited with the CCDC.	2020-11-24 downloaded from the CCDC.
;
_cell_angle_alpha 96.057(3)
_cell_angle_beta 101.245(3)
_cell_angle_gamma 106.314(3)
_cell_formula_units_Z 2
_cell_length_a 7.1787(5)
_cell_length_b 10.2822(6)
_cell_length_c 16.1772(10)
_cell_measurement_reflns_used 5026
_cell_measurement_temperature 296(2)
_cell_measurement_theta_max 26.36
_cell_measurement_theta_min 3.04
_cell_volume 1107.59(12)
_computing_cell_refinement 'Bruker SAINT'
_computing_data_collection 'Bruker APEX2'
_computing_data_reduction 'Bruker SAINT'
_computing_molecular_graphics 'Bruker SHELXTL'
_computing_publication_material 'Bruker SHELXTL'
_computing_structure_refinement 'SHELXL-2016/6 (Sheldrick, 2016)'
_computing_structure_solution 'SHELXT 2014/5 (Sheldrick, 2014)'
_diffrn_ambient_temperature 296(2)
_diffrn_measured_fraction_theta_full 0.995
_diffrn_measured_fraction_theta_max 0.993
_diffrn_measurement_device_type 'Bruker APEX-II CCD'
_diffrn_measurement_method '\f and \w scans'
_diffrn_radiation_type MoK\a
_diffrn_radiation_wavelength 0.71073
_diffrn_reflns_av_R_equivalents 0.0586
_diffrn_reflns_av_unetI/netI 0.0532
_diffrn_reflns_Laue_measured_fraction_full 0.995
_diffrn_reflns_Laue_measured_fraction_max 0.993
_diffrn_reflns_limit_h_max 8
_diffrn_reflns_limit_h_min -8
_diffrn_reflns_limit_k_max 12
_diffrn_reflns_limit_k_min -12
_diffrn_reflns_limit_l_max 20
_diffrn_reflns_limit_l_min -20
_diffrn_reflns_number 18297
_diffrn_reflns_point_group_measured_fraction_full 0.995
_diffrn_reflns_point_group_measured_fraction_max 0.993
_diffrn_reflns_theta_full 25.242
_diffrn_reflns_theta_max 26.416
_diffrn_reflns_theta_min 3.042
_exptl_absorpt_coefficient_mu 0.080
_exptl_absorpt_correction_T_max 0.7454
_exptl_absorpt_correction_T_min 0.6300
_exptl_absorpt_correction_type multi-scan
_exptl_absorpt_process_details sadabs
_exptl_crystal_colour colorless
_exptl_crystal_density_diffrn 1.231
_exptl_crystal_description plate
_exptl_crystal_F_000 436
_exptl_crystal_size_max 0.45
_exptl_crystal_size_mid 0.33
_exptl_crystal_size_min 0.17
_refine_diff_density_max 0.242
_refine_diff_density_min -0.191
_refine_diff_density_rms 0.039
_refine_ls_extinction_coef 0.047(7)
_refine_ls_extinction_expression Fc^*^=kFc[1+0.001xFc^2^\l^3^/sin(2\q)]^-1/4^
_refine_ls_extinction_method 'SHELXL-2016/6 (Sheldrick 2016)'
_refine_ls_goodness_of_fit_ref 1.036
_refine_ls_hydrogen_treatment mixed
_refine_ls_matrix_type full
_refine_ls_number_parameters 420
_refine_ls_number_reflns 4508
_refine_ls_number_restraints 436
_refine_ls_restrained_S_all 1.002
_refine_ls_R_factor_all 0.1180
_refine_ls_R_factor_gt 0.0621
_refine_ls_shift/su_max 0.000
_refine_ls_shift/su_mean 0.000
_refine_ls_structure_factor_coef Fsqd
_refine_ls_weighting_details 'w=1/[\s^2^(Fo^2^)+(0.0597P)^2^+0.6995P] where P=(Fo^2^+2Fc^2^)/3'
_refine_ls_weighting_scheme calc
_refine_ls_wR_factor_gt 0.1446
_refine_ls_wR_factor_ref 0.1841
_reflns_Friedel_coverage 0.000
_reflns_number_gt 2645
_reflns_number_total 4508
_reflns_threshold_expression 'I > 2\s(I)'
_cod_data_source_file d0nj04585c2.cif
_cod_data_source_block SR_6_Li_b_RPT1_0m_a
_cod_depositor_comments 'Adding full bibliography for 7060085--7060088.cif.'
_cod_database_code 7060085
_shelx_shelxl_version_number 2016/6
_shelx_space_group_comment
;
The symmetry employed for this shelxl refinement is uniquely defined
by the following loop, which should always be used as a source of
symmetry information in preference to the above space-group names.
They are only intended as comments.
;

loop_
_space_group_symop_operation_xyz
'x, y, z'
'-x, -y, -z'

loop_
_atom_site_label
_atom_site_type_symbol
_atom_site_fract_x
_atom_site_fract_y
_atom_site_fract_z
_atom_site_U_iso_or_equiv
_atom_site_adp_type
_atom_site_occupancy
_atom_site_site_symmetry_order
_atom_site_calc_flag
_atom_site_refinement_flags_posn
_atom_site_refinement_flags_adp
_atom_site_refinement_flags_occupancy
_atom_site_disorder_assembly
_atom_site_disorder_group
O2 O 0.2131(3) 0.45694(19) 0.44549(12) 0.0584(5) Uani 1 1 d D . . . .
N1 N 0.1302(3) 0.1300(2) 0.34951(13) 0.0484(5) Uani 1 1 d . . . . .
N2 N 0.3591(3) 0.1892(2) 0.51093(12) 0.0431(5) Uani 1 1 d . . . . .
C1 C 0.0165(4) 0.0993(3) 0.27067(18) 0.0664(8) Uani 1 1 d . . . . .
H1 H 0.011716 0.170591 0.240201 0.080 Uiso 1 1 calc R U . . .
C2 C -0.0966(5) -0.0347(4) 0.2311(2) 0.0800(10) Uani 1 1 d . . . . .
H2 H -0.174246 -0.051692 0.175571 0.096 Uiso 1 1 calc R U . . .
C3 C -0.0915(4) -0.1391(3) 0.2744(2) 0.0764(9) Uani 1 1 d . . . . .
H3 H -0.165000 -0.228867 0.248427 0.092 Uiso 1 1 calc R U . . .
C4 C 0.0225(4) -0.1135(3) 0.3574(2) 0.0579(7) Uani 1 1 d . . . . .
C5 C 0.0321(5) -0.2184(3) 0.4081(3) 0.0759(10) Uani 1 1 d . . . . .
H5 H -0.041872 -0.309330 0.385180 0.091 Uiso 1 1 calc R U . . .
C6 C 0.1446(5) -0.1882(3) 0.4871(3) 0.0751(10) Uani 1 1 d . . . . .
H6 H 0.148679 -0.258765 0.518271 0.090 Uiso 1 1 calc R U . . .
C7 C 0.2588(4) -0.0512(3) 0.5254(2) 0.0548(7) Uani 1 1 d . . . . .
C8 C 0.3796(5) -0.0152(4) 0.6082(2) 0.0695(9) Uani 1 1 d . . . . .
H8 H 0.388456 -0.082990 0.641123 0.083 Uiso 1 1 calc R U . . .
C9 C 0.4837(4) 0.1176(4) 0.64071(19) 0.0676(8) Uani 1 1 d . . . . .
H9 H 0.563183 0.141832 0.696137 0.081 Uiso 1 1 calc R U . . .
C10 C 0.4707(4) 0.2182(3) 0.59004(16) 0.0549(7) Uani 1 1 d . . . . .
H10 H 0.543447 0.309381 0.612866 0.066 Uiso 1 1 calc R U . . .
C11 C 0.2528(3) 0.0560(2) 0.47829(16) 0.0402(5) Uani 1 1 d . . . . .
C12 C 0.1329(3) 0.0242(2) 0.39274(16) 0.0429(6) Uani 1 1 d . . . . .
C23 C 0.1590(6) 0.7573(4) 0.0223(2) 0.0936(11) Uani 1 1 d . . . . .
H23 H 0.200880 0.696448 -0.015819 0.112 Uiso 1 1 calc R U . A 1
Li1 Li 0.3350(6) 0.3202(4) 0.4229(3) 0.0512(10) Uani 1 1 d . . . . .
H2O H 0.240(4) 0.499(3) 0.4934(12) 0.061 Uiso 1 1 d D U . . .
H3O H 0.096(3) 0.454(3) 0.4222(17) 0.061 Uiso 1 1 d D U . . .
O1A O 0.5941(10) 0.3932(9) 0.3953(5) 0.0497(12) Uani 0.644(6) 1 d . U P B 1
O3A O 0.8460(10) 0.4294(10) 0.3327(3) 0.0629(14) Uani 0.644(6) 1 d . U P B 1
C13A C 0.667(3) 0.3833(18) 0.3352(9) 0.037(2) Uani 0.644(6) 1 d . U P B 1
C14A C 0.5161(8) 0.3306(6) 0.2443(4) 0.0462(13) Uani 0.644(6) 1 d . . P B 1
H14A H 0.391335 0.266937 0.250540 0.055 Uiso 0.644(6) 1 calc R U P B 1
C15A C 0.6128(12) 0.2523(8) 0.1855(5) 0.0734(19) Uani 0.644(6) 1 d . . P B 1
H15A H 0.526917 0.223275 0.129061 0.110 Uiso 0.644(6) 1 calc R U P B 1
H15B H 0.630918 0.173240 0.208575 0.110 Uiso 0.644(6) 1 calc R U P B 1
H15C H 0.739982 0.312257 0.182664 0.110 Uiso 0.644(6) 1 calc R U P B 1
C16A C 0.471(3) 0.4554(17) 0.2073(10) 0.061(3) Uani 0.644(6) 1 d D . P B 1
C17A C 0.5607(16) 0.5184(12) 0.1477(8) 0.064(2) Uani 0.644(6) 1 d D . P B 1
H17A H 0.662181 0.491162 0.130368 0.077 Uiso 0.644(6) 1 calc R U P B 1
C18A C 0.5002(9) 0.6218(7) 0.1135(4) 0.0735(18) Uani 0.644(6) 1 d D . P B 1
H18A H 0.559107 0.660273 0.071706 0.088 Uiso 0.644(6) 1 calc R U P B 1
C19A C 0.3549(10) 0.6703(6) 0.1392(3) 0.0696(15) Uani 0.644(6) 1 d D . P B 1
C20A C 0.2657(11) 0.6040(7) 0.1974(4) 0.0735(18) Uani 0.644(6) 1 d D . P B 1
H20A H 0.165868 0.631175 0.216259 0.088 Uiso 0.644(6) 1 calc R U P B 1
C21A C 0.323(2) 0.4975(14) 0.2281(10) 0.076(4) Uani 0.644(6) 1 d D . P B 1
H21A H 0.254526 0.452219 0.265272 0.091 Uiso 0.644(6) 1 calc R U P B 1
C22A C 0.3025(10) 0.7903(6) 0.1054(4) 0.096(2) Uani 0.644(6) 1 d . . P B 1
H22A H 0.248903 0.834151 0.147110 0.116 Uiso 0.644(6) 1 calc R U P B 1
H22B H 0.424645 0.856883 0.100892 0.116 Uiso 0.644(6) 1 calc R U P B 1
C24A C -0.0426(11) 0.6809(10) 0.0293(5) 0.137(3) Uani 0.644(6) 1 d . . P B 1
H24A H -0.130147 0.651222 -0.026792 0.206 Uiso 0.644(6) 1 calc R U P B 1
H24B H -0.091967 0.739384 0.063555 0.206 Uiso 0.644(6) 1 calc R U P B 1
H24C H -0.037169 0.602094 0.055498 0.206 Uiso 0.644(6) 1 calc R U P B 1
C25A C 0.1530(19) 0.8797(11) -0.0190(6) 0.157(4) Uani 0.644(6) 1 d . . P B 1
H25A H 0.284776 0.928141 -0.023815 0.235 Uiso 0.644(6) 1 calc R U P B 1
H25B H 0.105438 0.939616 0.015248 0.235 Uiso 0.644(6) 1 calc R U P B 1
H25C H 0.064886 0.850186 -0.074888 0.235 Uiso 0.644(6) 1 calc R U P B 1
O1B O 0.544(2) 0.366(2) 0.3763(10) 0.079(4) Uani 0.356(6) 1 d . U P B 2
O3B O 0.851(2) 0.4522(17) 0.3653(8) 0.087(4) Uani 0.356(6) 1 d . U P B 2
C13B C 0.670(5) 0.407(3) 0.3257(19) 0.038(3) Uani 0.356(6) 1 d . U P B 2
C14B C 0.602(2) 0.3626(14) 0.2366(8) 0.066(3) Uani 0.356(6) 1 d . . P B 2
H14B H 0.719301 0.393879 0.212752 0.079 Uiso 0.356(6) 1 calc R U P B 2
C15B C 0.506(2) 0.2212(15) 0.1979(11) 0.092(5) Uani 0.356(6) 1 d . . P B 2
H15D H 0.583393 0.165931 0.221487 0.137 Uiso 0.356(6) 1 calc R U P B 2
H15E H 0.493739 0.211890 0.137290 0.137 Uiso 0.356(6) 1 calc R U P B 2
H15F H 0.375062 0.191258 0.209119 0.137 Uiso 0.356(6) 1 calc R U P B 2
C16B C 0.457(4) 0.435(3) 0.1992(16) 0.047(3) Uani 0.356(6) 1 d D . P B 2
C17B C 0.508(3) 0.504(2) 0.1336(13) 0.059(4) Uani 0.356(6) 1 d D . P B 2
H17B H 0.616445 0.496046 0.112678 0.071 Uiso 0.356(6) 1 calc R U P B 2
C18B C 0.3981(18) 0.5858(14) 0.0986(7) 0.074(3) Uani 0.356(6) 1 d D . P B 2
H18B H 0.437602 0.633669 0.056127 0.089 Uiso 0.356(6) 1 calc R U P B 2
C19B C 0.2333(15) 0.5967(10) 0.1258(6) 0.062(2) Uani 0.356(6) 1 d D . P B 2
C20B C 0.1882(17) 0.5357(12) 0.1929(7) 0.061(3) Uani 0.356(6) 1 d D . P B 2
H20B H 0.078977 0.545599 0.212823 0.073 Uiso 0.356(6) 1 calc R U P B 2
C21B C 0.297(3) 0.460(2) 0.2323(16) 0.052(3) Uani 0.356(6) 1 d D . P B 2
H21B H 0.266424 0.425510 0.280463 0.062 Uiso 0.356(6) 1 calc R U P B 2
C22B C 0.0972(17) 0.6715(12) 0.0830(7) 0.094(4) Uani 0.356(6) 1 d . . P B 2
H22C H -0.028529 0.602658 0.054058 0.113 Uiso 0.356(6) 1 calc R U P B 2
H22D H 0.069749 0.728353 0.127926 0.113 Uiso 0.356(6) 1 calc R U P B 2
C24B C 0.321(2) 0.8961(14) 0.0822(13) 0.179(9) Uani 0.356(6) 1 d . . P B 2
H24D H 0.404495 0.871006 0.127726 0.269 Uiso 0.356(6) 1 calc R U P B 2
H24E H 0.251911 0.952666 0.105937 0.269 Uiso 0.356(6) 1 calc R U P B 2
H24F H 0.402118 0.946120 0.048264 0.269 Uiso 0.356(6) 1 calc R U P B 2
C25B C -0.026(2) 0.8048(15) -0.0162(11) 0.128(6) Uani 0.356(6) 1 d . . P B 2
H25D H 0.002655 0.854346 -0.061698 0.192 Uiso 0.356(6) 1 calc R U P B 2
H25E H -0.050988 0.863376 0.027704 0.192 Uiso 0.356(6) 1 calc R U P B 2
H25F H -0.141222 0.725578 -0.038105 0.192 Uiso 0.356(6) 1 calc R U P B 2

loop_
_atom_site_aniso_label
_atom_site_aniso_U_11
_atom_site_aniso_U_22
_atom_site_aniso_U_33
_atom_site_aniso_U_23
_atom_site_aniso_U_13
_atom_site_aniso_U_12
O2 0.0616(12) 0.0543(11) 0.0569(12) 0.0003(9) 0.0034(10) 0.0244(10)
N1 0.0392(11) 0.0507(12) 0.0520(12) 0.0050(9) 0.0068(9) 0.0127(9)
N2 0.0375(11) 0.0494(12) 0.0482(11) 0.0135(9) 0.0138(9) 0.0182(9)
C1 0.0517(17) 0.081(2) 0.0578(17) 0.0068(14) 0.0056(13) 0.0129(14)
C2 0.0525(18) 0.099(3) 0.066(2) -0.0173(17) 0.0030(15) 0.0064(17)
C3 0.0488(17) 0.0628(19) 0.101(2) -0.0234(17) 0.0220(17) 0.0017(14)
C4 0.0350(13) 0.0448(14) 0.094(2) -0.0048(13) 0.0280(13) 0.0105(11)
C5 0.0510(17) 0.0359(14) 0.150(3) 0.0156(17) 0.0448(19) 0.0138(12)
C6 0.0612(19) 0.0489(16) 0.144(3) 0.0445(18) 0.0550(19) 0.0308(14)
C7 0.0425(14) 0.0566(15) 0.092(2) 0.0361(14) 0.0410(14) 0.0309(12)
C8 0.0627(18) 0.100(2) 0.085(2) 0.0594(18) 0.0446(16) 0.0527(18)
C9 0.0561(17) 0.112(3) 0.0548(17) 0.0350(16) 0.0216(13) 0.0434(17)
C10 0.0445(14) 0.0747(18) 0.0503(15) 0.0133(13) 0.0137(12) 0.0232(13)
C11 0.0308(11) 0.0403(12) 0.0618(14) 0.0175(10) 0.0232(10) 0.0186(9)
C12 0.0310(12) 0.0373(12) 0.0654(15) 0.0052(11) 0.0203(11) 0.0136(9)
C23 0.112(3) 0.104(3) 0.077(2) 0.032(2) 0.007(2) 0.055(2)
Li1 0.055(2) 0.046(2) 0.055(2) 0.0131(18) 0.0117(19) 0.0185(19)
O1A 0.039(3) 0.058(2) 0.042(3) 0.0075(18) -0.0003(19) 0.0063(19)
O3A 0.039(2) 0.087(4) 0.051(3) 0.000(2) 0.007(2) 0.008(2)
C13A 0.046(3) 0.028(6) 0.034(3) 0.018(3) -0.002(2) 0.011(3)
C14A 0.042(3) 0.046(3) 0.041(2) 0.0021(19) 0.001(2) 0.007(2)
C15A 0.091(5) 0.071(4) 0.061(3) -0.003(3) 0.007(4) 0.041(4)
C16A 0.084(7) 0.055(6) 0.033(4) -0.001(4) -0.016(3) 0.028(5)
C17A 0.043(5) 0.078(4) 0.059(4) 0.011(3) -0.015(3) 0.018(4)
C18A 0.062(4) 0.081(4) 0.069(4) 0.031(3) -0.004(3) 0.015(3)
C19A 0.087(4) 0.059(3) 0.047(3) 0.003(2) -0.018(2) 0.024(3)
C20A 0.090(5) 0.084(5) 0.052(3) 0.003(3) 0.003(3) 0.048(4)
C21A 0.108(8) 0.079(7) 0.048(4) 0.018(5) 0.019(4) 0.038(6)
C22A 0.116(5) 0.072(4) 0.086(4) 0.013(3) -0.022(3) 0.036(3)
C24A 0.096(5) 0.184(8) 0.119(6) 0.015(5) -0.007(4) 0.046(5)
C25A 0.224(11) 0.175(9) 0.125(6) 0.083(7) 0.034(8) 0.130(9)
O1B 0.072(8) 0.113(10) 0.060(8) 0.038(7) 0.025(6) 0.027(6)
O3B 0.053(5) 0.073(6) 0.107(9) 0.007(7) -0.021(6) 0.003(4)
C13B 0.046(5) 0.026(9) 0.048(6) 0.026(4) 0.008(4) 0.016(5)
C14B 0.078(8) 0.077(7) 0.050(5) 0.014(5) 0.013(6) 0.037(6)
C15B 0.100(11) 0.079(7) 0.086(9) -0.008(6) -0.011(9) 0.043(8)
C16B 0.044(6) 0.049(7) 0.030(5) -0.015(4) -0.007(4) 0.007(4)
C17B 0.039(9) 0.091(8) 0.043(7) 0.006(6) 0.002(6) 0.021(7)
C18B 0.080(8) 0.101(9) 0.049(6) 0.033(6) 0.016(6) 0.032(7)
C19B 0.059(5) 0.060(6) 0.064(6) 0.018(4) 0.004(4) 0.019(4)
C20B 0.053(6) 0.069(7) 0.062(5) 0.015(5) 0.007(4) 0.024(5)
C21B 0.044(5) 0.067(10) 0.043(6) 0.016(5) 0.004(4) 0.017(5)
C22B 0.084(7) 0.102(8) 0.101(8) 0.045(6) 0.006(6) 0.038(6)
C24B 0.135(12) 0.077(8) 0.27(2) 0.053(10) -0.023(12) -0.013(8)
C25B 0.136(11) 0.100(10) 0.143(12) 0.060(9) -0.009(10) 0.044(8)

loop_
_atom_type_symbol
_atom_type_description
_atom_type_scat_dispersion_real
_atom_type_scat_dispersion_imag
_atom_type_scat_source
C C 0.0033 0.0016 'International Tables Vol C Tables 4.2.6.8 and 6.1.1.4'
H H 0.0000 0.0000 'International Tables Vol C Tables 4.2.6.8 and 6.1.1.4'
Li Li -0.0003 0.0001 'International Tables Vol C Tables 4.2.6.8 and 6.1.1.4'
N N 0.0061 0.0033 'International Tables Vol C Tables 4.2.6.8 and 6.1.1.4'
O O 0.0106 0.0060 'International Tables Vol C Tables 4.2.6.8 and 6.1.1.4'

loop_
_geom_angle_atom_site_label_1
_geom_angle_atom_site_label_2
_geom_angle_atom_site_label_3
_geom_angle
_geom_angle_site_symmetry_1
_geom_angle_site_symmetry_3
_geom_angle_publ_flag
Li1 O2 H2O 119(2) . . ?
Li1 O2 H3O 126(2) . . ?
H2O O2 H3O 108(3) . . ?
C1 N1 C12 117.1(2) . . ?
C1 N1 Li1 131.8(2) . . ?
C12 N1 Li1 110.97(18) . . ?
C10 N2 C11 118.2(2) . . ?
C10 N2 Li1 128.7(2) . . ?
C11 N2 Li1 112.97(19) . . ?
N1 C1 C2 123.3(3) . . ?
N1 C1 H1 118.4 . . ?
C2 C1 H1 118.4 . . ?
C3 C2 C1 119.1(3) . . ?
C3 C2 H2 120.4 . . ?
C1 C2 H2 120.5 . . ?
C2 C3 C4 120.4(3) . . ?
C2 C3 H3 119.8 . . ?
C4 C3 H3 119.8 . . ?
C3 C4 C12 117.1(3) . . ?
C3 C4 C5 123.7(3) . . ?
C12 C4 C5 119.2(3) . . ?
C6 C5 C4 121.1(3) . . ?
C6 C5 H5 119.4 . . ?
C4 C5 H5 119.4 . . ?
C5 C6 C7 121.8(3) . . ?
C5 C6 H6 119.1 . . ?
C7 C6 H6 119.1 . . ?
C8 C7 C11 117.2(3) . . ?
C8 C7 C6 123.6(3) . . ?
C11 C7 C6 119.2(3) . . ?
C9 C8 C7 120.4(3) . . ?
C9 C8 H8 119.8 . . ?
C7 C8 H8 119.8 . . ?
C8 C9 C10 119.1(3) . . ?
C8 C9 H9 120.4 . . ?
C10 C9 H9 120.4 . . ?
N2 C10 C9 122.8(3) . . ?
N2 C10 H10 118.6 . . ?
C9 C10 H10 118.6 . . ?
N2 C11 C7 122.3(2) . . ?
N2 C11 C12 118.35(19) . . ?
C7 C11 C12 119.4(2) . . ?
N1 C12 C4 123.0(2) . . ?
N1 C12 C11 117.7(2) . . ?
C4 C12 C11 119.3(2) . . ?
C22A C23 C24A 111.1(5) . . ?
C22A C23 C25A 113.8(6) . . ?
C24A C23 C25A 110.2(6) . . ?
C22B C23 C25B 106.2(8) . . ?
C22B C23 C24B 103.7(8) . . ?
C25B C23 C24B 104.5(8) . . ?
C22A C23 H23 107.1 . . ?
C24A C23 H23 107.1 . . ?
C25A C23 H23 107.1 . . ?
O1B Li1 O2 117.4(7) . . ?
O2 Li1 O1A 113.1(4) . . ?
O1B Li1 N2 113.4(7) . . ?
O2 Li1 N2 118.1(2) . . ?
O1A Li1 N2 109.2(3) . . ?
O1B Li1 N1 108.0(6) . . ?
O2 Li1 N1 113.9(2) . . ?
O1A Li1 N1 119.0(3) . . ?
N2 Li1 N1 79.65(16) . . ?
C13A O1A Li1 138.0(9) . . ?
O1A C13A O3A 128.2(14) . . ?
O1A C13A C14A 116.2(13) . . ?
O3A C13A C14A 114.5(11) . . ?
C16A C14A C15A 112.0(8) . . ?
C16A C14A C13A 109.4(9) . . ?
C15A C14A C13A 107.9(8) . . ?
C16A C14A H14A 109.2 . . ?
C15A C14A H14A 109.2 . . ?
C13A C14A H14A 109.2 . . ?
C14A C15A H15A 109.5 . . ?
C14A C15A H15B 109.5 . . ?
H15A C15A H15B 109.5 . . ?
C14A C15A H15C 109.5 . . ?
H15A C15A H15C 109.5 . . ?
H15B C15A H15C 109.5 . . ?
C21A C16A C17A 116.8(13) . . ?
C21A C16A C14A 118.5(11) . . ?
C17A C16A C14A 124.4(15) . . ?
C16A C17A C18A 120.4(12) . . ?
C16A C17A H17A 119.8 . . ?
C18A C17A H17A 119.8 . . ?
C17A C18A C19A 122.4(8) . . ?
C17A C18A H18A 118.8 . . ?
C19A C18A H18A 118.8 . . ?
C20A C19A C18A 116.0(5) . . ?
C20A C19A C22A 122.8(6) . . ?
C18A C19A C22A 121.2(6) . . ?
C19A C20A C21A 120.6(8) . . ?
C19A C20A H20A 119.7 . . ?
C21A C20A H20A 119.7 . . ?
C16A C21A C20A 123.8(12) . . ?
C16A C21A H21A 118.1 . . ?
C20A C21A H21A 118.1 . . ?
C23 C22A C19A 116.0(5) . . ?
C23 C22A H22A 108.3 . . ?
C19A C22A H22A 108.3 . . ?
C23 C22A H22B 108.3 . . ?
C19A C22A H22B 108.3 . . ?
H22A C22A H22B 107.4 . . ?
C23 C24A H24A 109.5 . . ?
C23 C24A H24B 109.5 . . ?
H24A C24A H24B 109.5 . . ?
C23 C24A H24C 109.5 . . ?
H24A C24A H24C 109.5 . . ?
H24B C24A H24C 109.5 . . ?
C23 C25A H25A 109.5 . . ?
C23 C25A H25B 109.5 . . ?
H25A C25A H25B 109.5 . . ?
C23 C25A H25C 109.5 . . ?
H25A C25A H25C 109.5 . . ?
H25B C25A H25C 109.5 . . ?
C13B O1B Li1 165.6(18) . . ?
O3B C13B O1B 113(2) . . ?
O3B C13B C14B 125(3) . . ?
O1B C13B C14B 119(2) . . ?
C13B C14B C15B 123.4(17) . . ?
C13B C14B C16B 110.2(19) . . ?
C15B C14B C16B 103.8(15) . . ?
C13B C14B H14B 106.1 . . ?
C15B C14B H14B 106.1 . . ?
C16B C14B H14B 106.1 . . ?
C14B C15B H15D 109.5 . . ?
C14B C15B H15E 109.5 . . ?
H15D C15B H15E 109.5 . . ?
C14B C15B H15F 109.5 . . ?
H15D C15B H15F 109.5 . . ?
H15E C15B H15F 109.5 . . ?
C17B C16B C21B 116(2) . . ?
C17B C16B C14B 115(2) . . ?
C21B C16B C14B 127.9(18) . . ?
C16B C17B C18B 121(2) . . ?
C16B C17B H17B 119.5 . . ?
C18B C17B H17B 119.5 . . ?
C19B C18B C17B 121.1(12) . . ?
C19B C18B H18B 119.4 . . ?
C17B C18B H18B 119.4 . . ?
C20B C19B C18B 118.5(9) . . ?
C20B C19B C22B 118.8(9) . . ?
C18B C19B C22B 122.7(9) . . ?
C19B C20B C21B 122.6(13) . . ?
C19B C20B H20B 118.7 . . ?
C21B C20B H20B 118.7 . . ?
C20B C21B C16B 120.0(19) . . ?
C20B C21B H21B 120.0 . . ?
C16B C21B H21B 120.0 . . ?
C23 C22B C19B 120.0(9) . . ?
C23 C22B H22C 107.3 . . ?
C19B C22B H22C 107.3 . . ?
C23 C22B H22D 107.3 . . ?
C19B C22B H22D 107.3 . . ?
H22C C22B H22D 106.9 . . ?
C23 C24B H24D 109.5 . . ?
C23 C24B H24E 109.5 . . ?
H24D C24B H24E 109.5 . . ?
C23 C24B H24F 109.5 . . ?
H24D C24B H24F 109.5 . . ?
H24E C24B H24F 109.5 . . ?
C23 C25B H25D 109.5 . . ?
C23 C25B H25E 109.5 . . ?
H25D C25B H25E 109.5 . . ?
C23 C25B H25F 109.5 . . ?
H25D C25B H25F 109.5 . . ?
H25E C25B H25F 109.5 . . ?

loop_
_geom_bond_atom_site_label_1
_geom_bond_atom_site_label_2
_geom_bond_distance
_geom_bond_site_symmetry_2
_geom_bond_publ_flag
O2 Li1 1.893(5) . ?
O2 H2O 0.806(17) . ?
O2 H3O 0.839(17) . ?
N1 C1 1.326(3) . ?
N1 C12 1.356(3) . ?
N1 Li1 2.147(5) . ?
N2 C10 1.324(3) . ?
N2 C11 1.356(3) . ?
N2 Li1 2.076(4) . ?
C1 C2 1.397(4) . ?
C1 H1 0.9300 . ?
C2 C3 1.347(5) . ?
C2 H2 0.9300 . ?
C3 C4 1.385(4) . ?
C3 H3 0.9300 . ?
C4 C12 1.408(3) . ?
C4 C5 1.430(4) . ?
C5 C6 1.325(5) . ?
C5 H5 0.9300 . ?
C6 C7 1.417(4) . ?
C6 H6 0.9300 . ?
C7 C8 1.394(4) . ?
C7 C11 1.411(3) . ?
C8 C9 1.349(5) . ?
C8 H8 0.9300 . ?
C9 C10 1.398(4) . ?
C9 H9 0.9300 . ?
C10 H10 0.9300 . ?
C11 C12 1.430(3) . ?
C23 C22B 1.439(11) . ?
C23 C22A 1.466(6) . ?
C23 C24A 1.472(8) . ?
C23 C25A 1.493(8) . ?
C23 C25B 1.578(14) . ?
C23 C24B 1.632(14) . ?
C23 H23 0.9800 . ?
Li1 O1B 1.779(18) . ?
Li1 O1A 1.958(9) . ?
O1A C13A 1.201(19) . ?
O3A C13A 1.247(18) . ?
C13A C14A 1.585(16) . ?
C14A C16A 1.558(17) . ?
C14A C15A 1.564(10) . ?
C14A H14A 0.9800 . ?
C15A H15A 0.9600 . ?
C15A H15B 0.9600 . ?
C15A H15C 0.9600 . ?
C16A C21A 1.34(2) . ?
C16A C17A 1.379(11) . ?
C17A C18A 1.385(9) . ?
C17A H17A 0.9300 . ?
C18A C19A 1.388(8) . ?
C18A H18A 0.9300 . ?
C19A C20A 1.374(8) . ?
C19A C22A 1.512(7) . ?
C20A C21A 1.378(9) . ?
C20A H20A 0.9300 . ?
C21A H21A 0.9300 . ?
C22A H22A 0.9700 . ?
C22A H22B 0.9700 . ?
C24A H24A 0.9600 . ?
C24A H24B 0.9600 . ?
C24A H24C 0.9600 . ?
C25A H25A 0.9600 . ?
C25A H25B 0.9600 . ?
C25A H25C 0.9600 . ?
O1B C13B 1.34(3) . ?
O3B C13B 1.26(3) . ?
C13B C14B 1.41(3) . ?
C14B C15B 1.43(2) . ?
C14B C16B 1.51(3) . ?
C14B H14B 0.9800 . ?
C15B H15D 0.9600 . ?
C15B H15E 0.9600 . ?
C15B H15F 0.9600 . ?
C16B C17B 1.388(15) . ?
C16B C21B 1.44(4) . ?
C17B C18B 1.392(14) . ?
C17B H17B 0.9300 . ?
C18B C19B 1.368(12) . ?
C18B H18B 0.9300 . ?
C19B C20B 1.358(11) . ?
C19B C22B 1.515(13) . ?
C20B C21B 1.362(14) . ?
C20B H20B 0.9300 . ?
C21B H21B 0.9300 . ?
C22B H22C 0.9700 . ?
C22B H22D 0.9700 . ?
C24B H24D 0.9600 . ?
C24B H24E 0.9600 . ?
C24B H24F 0.9600 . ?
C25B H25D 0.9600 . ?
C25B H25E 0.9600 . ?
C25B H25F 0.9600 . ?
